data_4027636
loop_
_publ_author_name
'Stephen Hanessian'
'Ramkrishna Reddy Vakiti'
'St\'ephane Dorich'
'Shyamapada Banerjee'
'Beno\^it Desch\^enes-Simard'

_publ_section_title
;
 Total Synthesis of Pactamycin and Pactamycate: A Detailed Account
;
_journal_name_full 'Journal of Organic Chemistry'
_journal_page_first 9458
_journal_page_last 9472
_journal_paper_doi 10.1021/jo301638z
_journal_volume 77
_journal_year 2012
_chemical_absolute_configuration rmad
_chemical_compound_source 'Synthesized by the authors. See text'
_chemical_formula_moiety 'C38 H51 N O6 Si2'
_chemical_formula_sum 'C38 H51 N O6 Si2'
_chemical_formula_weight 673.98
_chemical_name_systematic
; 
 ? 
;
_space_group_IT_number 4
_symmetry_cell_setting monoclinic
_symmetry_space_group_name_Hall 'P 2yb'
_symmetry_space_group_name_H-M 'P 1 21 1'
_atom_sites_solution_hydrogens geom
_atom_sites_solution_primary direct
_atom_sites_solution_secondary difmap
_audit_creation_method SHELXL-97
_cell_angle_alpha 90
_cell_angle_beta 98.806(1)
_cell_angle_gamma 90
_cell_formula_units_Z 2
_cell_length_a 13.6063(2)
_cell_length_b 9.6562(1)
_cell_length_c 14.2364(3)
_cell_measurement_reflns_used 18111
_cell_measurement_temperature 150
_cell_measurement_theta_max 72.15
_cell_measurement_theta_min 3.14
_cell_volume 1848.40(5)
_computing_cell_refinement 'SAINT V7.34A(Bruker AXS, 2007)'
_computing_data_collection 'APEX2  (Bruker AXS, 2008)'
_computing_data_reduction 'SAINT V7.34A(Bruker AXS, 2007)'
_computing_molecular_graphics 'SHELXTL v6.12 (Bruker AXS, 2001)'
_computing_publication_material 'UdMX (Maris, 2004)'
_computing_structure_refinement 'SHELXL97 (Sheldrick, 2008)'
_computing_structure_solution 'SHELXS97 (Sheldrick, 2008)'
_diffrn_ambient_temperature 150
_diffrn_detector_area_resol_mean 5.5
_diffrn_measured_fraction_theta_full 0.967
_diffrn_measured_fraction_theta_max 0.967
_diffrn_measurement_device_type 'Bruker Smart 6000'
_diffrn_measurement_method \w
_diffrn_radiation_monochromator 'Montel 200 optics'
_diffrn_radiation_source 'Rotating Anode'
_diffrn_radiation_type CuK\a
_diffrn_radiation_wavelength 1.54178
_diffrn_reflns_av_R_equivalents 0.035
_diffrn_reflns_av_sigmaI/netI 0.0316
_diffrn_reflns_limit_h_max 16
_diffrn_reflns_limit_h_min -16
_diffrn_reflns_limit_k_max 11
_diffrn_reflns_limit_k_min -11
_diffrn_reflns_limit_l_max 16
_diffrn_reflns_limit_l_min -17
_diffrn_reflns_number 24075
_diffrn_reflns_theta_full 72.37
_diffrn_reflns_theta_max 72.37
_diffrn_reflns_theta_min 3.14
_exptl_absorpt_coefficient_mu 1.232
_exptl_absorpt_correction_T_max 0.8733
_exptl_absorpt_correction_T_min 0.7949
_exptl_absorpt_correction_type multi-scan
_exptl_absorpt_process_details 'Sadabs (Sheldrick, 2007)'
_exptl_crystal_colour Colorless
_exptl_crystal_density_diffrn 1.211
_exptl_crystal_description block
_exptl_crystal_F_000 724
_exptl_crystal_size_max 0.18
_exptl_crystal_size_mid 0.14
_exptl_crystal_size_min 0.11
_refine_diff_density_max 0.211
_refine_diff_density_min -0.245
_refine_diff_density_rms 0.062
_refine_ls_abs_structure_details 'Flack H D (1983), 3118 Friedel Pairs'
_refine_ls_abs_structure_Flack 0.002(13)
_refine_ls_extinction_coef 0.0201(6)
_refine_ls_extinction_expression Fc^*^=kFc[1+0.001xFc^2^\l^3^/sin(2\q)]^-1/4^
_refine_ls_extinction_method SHELXL
_refine_ls_goodness_of_fit_ref 1.075
_refine_ls_hydrogen_treatment constr
_refine_ls_matrix_type full
_refine_ls_number_parameters 434
_refine_ls_number_reflns 7006
_refine_ls_number_restraints 1
_refine_ls_restrained_S_all 1.075
_refine_ls_R_factor_all 0.0322
_refine_ls_R_factor_gt 0.0319
_refine_ls_shift/su_max 0.001
_refine_ls_shift/su_mean 0.000
_refine_ls_structure_factor_coef Fsqd
_refine_ls_weighting_details 'calc w=1/[\s^2^(Fo^2^)+(0.0536P)^2^+0.0999P] where P=(Fo^2^+2Fc^2^)/3'
_refine_ls_weighting_scheme calc
_refine_ls_wR_factor_gt 0.0794
_refine_ls_wR_factor_ref 0.0797
_reflns_number_gt 6905
_reflns_number_total 7006
_reflns_threshold_expression I>2\s(I)
_cod_data_source_file jo301638z_si_003.cif
_cod_data_source_block bent12
_cod_database_code 4027636

loop_
_symmetry_equiv_pos_as_xyz
'x, y, z'
'-x, y+1/2, -z'

loop_
_atom_site_label
_atom_site_type_symbol
_atom_site_fract_x
_atom_site_fract_y
_atom_site_fract_z
_atom_site_U_iso_or_equiv
_atom_site_adp_type
_atom_site_occupancy
_atom_site_symmetry_multiplicity
_atom_site_calc_flag
_atom_site_refinement_flags
Si1 Si 0.30388(3) 0.23534(4) 0.42409(2) 0.02087(10) Uani 1 1 d .
Si2 Si -0.06604(3) 0.00218(4) 0.12663(2) 0.02170(9) Uani 1 1 d .
O1 O -0.11062(8) 0.43266(12) 0.44713(7) 0.0337(3) Uani 1 1 d .
O2 O 0.02132(7) 0.00253(11) 0.36513(7) 0.0255(2) Uani 1 1 d .
H2 H 0.0577 -0.0166 0.4166 0.038 Uiso 1 1 calc R
O3 O 0.19080(7) 0.16787(10) 0.40368(7) 0.0236(2) Uani 1 1 d .
O4 O -0.05675(7) 0.15592(10) 0.18157(7) 0.0225(2) Uani 1 1 d .
O5 O -0.14591(7) 0.50275(11) 0.17497(7) 0.0254(2) Uani 1 1 d .
O6 O -0.60867(8) 0.63658(13) 0.05377(9) 0.0368(3) Uani 1 1 d .
N1 N -0.21410(8) 0.34648(13) 0.26482(8) 0.0217(2) Uani 1 1 d .
C1 C -0.10591(9) 0.32885(14) 0.29237(9) 0.0202(3) Uani 1 1 d .
C2 C -0.07903(10) 0.34246(16) 0.40092(10) 0.0234(3) Uani 1 1 d .
C3 C -0.01222(10) 0.22441(16) 0.44027(9) 0.0244(3) Uani 1 1 d .
H3A H -0.0477 0.1613 0.4784 0.029 Uiso 1 1 calc R
H3B H 0.0479 0.2601 0.4811 0.029 Uiso 1 1 calc R
C4 C 0.01609(10) 0.14853(14) 0.35342(9) 0.0204(3) Uani 1 1 d .
C5 C -0.07332(10) 0.17928(14) 0.27583(9) 0.0198(3) Uani 1 1 d .
H5 H -0.1288 0.1169 0.2876 0.024 Uiso 1 1 calc R
C6 C 0.11388(10) 0.20272(15) 0.32816(10) 0.0234(3) Uani 1 1 d .
H6A H 0.1272 0.1602 0.2681 0.028 Uiso 1 1 calc R
H6B H 0.1105 0.3044 0.3196 0.028 Uiso 1 1 calc R
C7 C -0.05919(10) 0.44349(15) 0.23502(10) 0.0231(3) Uani 1 1 d .
H7 H -0.0146 0.3992 0.1940 0.028 Uiso 1 1 calc R
C8 C -0.00454(12) 0.56166(17) 0.29041(12) 0.0325(3) Uani 1 1 d .
H8A H 0.0154 0.6300 0.2460 0.049 Uiso 1 1 calc R
H8B H 0.0548 0.5257 0.3308 0.049 Uiso 1 1 calc R
H8C H -0.0484 0.6057 0.3302 0.049 Uiso 1 1 calc R
C9 C -0.22695(10) 0.44212(15) 0.20253(9) 0.0209(3) Uani 1 1 d .
C10 C -0.32461(10) 0.49527(16) 0.15867(9) 0.0228(3) Uani 1 1 d .
C11 C -0.40916(11) 0.44663(17) 0.19259(10) 0.0269(3) Uani 1 1 d .
H11 H -0.4024 0.3791 0.2417 0.032 Uiso 1 1 calc R
C12 C -0.50221(11) 0.49523(18) 0.15584(11) 0.0296(3) Uani 1 1 d .
H12 H -0.5592 0.4611 0.1794 0.036 Uiso 1 1 calc R
C13 C -0.51285(11) 0.59492(16) 0.08371(11) 0.0284(3) Uani 1 1 d .
C14 C -0.42993(11) 0.64337(16) 0.04797(10) 0.0275(3) Uani 1 1 d .
H14 H -0.4370 0.7098 -0.0018 0.033 Uiso 1 1 calc R
C15 C -0.33581(11) 0.59323(15) 0.08609(10) 0.0254(3) Uani 1 1 d .
H15 H -0.2788 0.6265 0.0621 0.030 Uiso 1 1 calc R
C16 C -0.62324(12) 0.74075(19) -0.01797(12) 0.0353(3) Uani 1 1 d .
H16A H -0.5849 0.8235 0.0044 0.053 Uiso 1 1 calc R
H16B H -0.6940 0.7644 -0.0319 0.053 Uiso 1 1 calc R
H16C H -0.6008 0.7060 -0.0758 0.053 Uiso 1 1 calc R
C17 C 0.29352(10) 0.42807(16) 0.40561(11) 0.0269(3) Uani 1 1 d .
C18 C 0.28091(13) 0.52143(17) 0.47798(13) 0.0378(4) Uani 1 1 d .
H18 H 0.2831 0.4882 0.5411 0.045 Uiso 1 1 calc R
C19 C 0.26515(14) 0.66200(19) 0.45952(18) 0.0479(5) Uani 1 1 d .
H19 H 0.2563 0.7234 0.5097 0.057 Uiso 1 1 calc R
C20 C 0.26245(14) 0.71198(19) 0.36867(17) 0.0502(5) Uani 1 1 d .
H20 H 0.2517 0.8079 0.3561 0.060 Uiso 1 1 calc R
C21 C 0.27538(15) 0.6231(2) 0.29591(16) 0.0498(5) Uani 1 1 d .
H21 H 0.2735 0.6576 0.2332 0.060 Uiso 1 1 calc R
C22 C 0.29115(12) 0.48283(18) 0.31425(13) 0.0361(4) Uani 1 1 d .
H22 H 0.3005 0.4227 0.2636 0.043 Uiso 1 1 calc R
C23 C 0.37840(11) 0.15654(15) 0.33658(11) 0.0249(3) Uani 1 1 d .
C24 C 0.47869(12) 0.18865(17) 0.33640(13) 0.0333(3) Uani 1 1 d .
H24 H 0.5089 0.2599 0.3769 0.040 Uiso 1 1 calc R
C25 C 0.53500(12) 0.11824(19) 0.27796(13) 0.0366(4) Uani 1 1 d .
H25 H 0.6034 0.1400 0.2800 0.044 Uiso 1 1 calc R
C26 C 0.49153(13) 0.0167(2) 0.21690(12) 0.0384(4) Uani 1 1 d .
H26 H 0.5296 -0.0301 0.1761 0.046 Uiso 1 1 calc R
C27 C 0.39233(13) -0.0165(2) 0.21549(13) 0.0412(4) Uani 1 1 d .
H27 H 0.3623 -0.0867 0.1740 0.049 Uiso 1 1 calc R
C28 C 0.33704(12) 0.05269(18) 0.27464(11) 0.0317(3) Uani 1 1 d .
H28 H 0.2691 0.0289 0.2730 0.038 Uiso 1 1 calc R
C29 C 0.35491(11) 0.17867(15) 0.54856(11) 0.0259(3) Uani 1 1 d .
C30 C 0.28101(12) 0.20832(18) 0.61774(11) 0.0330(3) Uani 1 1 d .
H30A H 0.2175 0.1628 0.5948 0.050 Uiso 1 1 calc R
H30B H 0.2706 0.3085 0.6216 0.050 Uiso 1 1 calc R
H30C H 0.3079 0.1726 0.6809 0.050 Uiso 1 1 calc R
C31 C 0.45525(13) 0.2485(2) 0.58526(13) 0.0439(4) Uani 1 1 d .
H31A H 0.4800 0.2152 0.6496 0.066 Uiso 1 1 calc R
H31B H 0.4462 0.3491 0.5866 0.066 Uiso 1 1 calc R
H31C H 0.5034 0.2255 0.5430 0.066 Uiso 1 1 calc R
C32 C 0.37033(15) 0.02122(19) 0.54587(12) 0.0414(4) Uani 1 1 d .
H32A H 0.3954 -0.0123 0.6100 0.062 Uiso 1 1 calc R
H32B H 0.4185 -0.0004 0.5034 0.062 Uiso 1 1 calc R
H32C H 0.3068 -0.0240 0.5224 0.062 Uiso 1 1 calc R
C33 C -0.15458(11) -0.11241(16) 0.17813(11) 0.0267(3) Uani 1 1 d .
H33A H -0.1527 -0.2057 0.1497 0.032 Uiso 1 1 calc R
H33B H -0.1317 -0.1215 0.2473 0.032 Uiso 1 1 calc R
C34 C -0.26274(11) -0.06091(19) 0.16260(12) 0.0328(3) Uani 1 1 d .
H34A H -0.2665 0.0278 0.1953 0.049 Uiso 1 1 calc R
H34B H -0.3050 -0.1290 0.1882 0.049 Uiso 1 1 calc R
H34C H -0.2856 -0.0487 0.0944 0.049 Uiso 1 1 calc R
C35 C -0.11320(12) 0.04200(18) -0.00098(10) 0.0320(3) Uani 1 1 d .
H35A H -0.1752 0.0967 -0.0049 0.038 Uiso 1 1 calc R
H35B H -0.0635 0.0994 -0.0271 0.038 Uiso 1 1 calc R
C36 C -0.13392(15) -0.0893(2) -0.06180(12) 0.0434(4) Uani 1 1 d .
H36A H -0.0754 -0.1497 -0.0517 0.065 Uiso 1 1 calc R
H36B H -0.1486 -0.0635 -0.1291 0.065 Uiso 1 1 calc R
H36C H -0.1911 -0.1384 -0.0434 0.065 Uiso 1 1 calc R
C37 C 0.05798(11) -0.08535(17) 0.13552(11) 0.0304(3) Uani 1 1 d .
H37A H 0.0891 -0.0861 0.2031 0.036 Uiso 1 1 calc R
H37B H 0.0470 -0.1829 0.1152 0.036 Uiso 1 1 calc R
C38 C 0.13099(13) -0.0197(3) 0.07697(13) 0.0460(5) Uani 1 1 d .
H38A H 0.1028 -0.0228 0.0094 0.069 Uiso 1 1 calc R
H38B H 0.1938 -0.0711 0.0873 0.069 Uiso 1 1 calc R
H38C H 0.1432 0.0768 0.0967 0.069 Uiso 1 1 calc R

loop_
_atom_site_aniso_label
_atom_site_aniso_U_11
_atom_site_aniso_U_22
_atom_site_aniso_U_33
_atom_site_aniso_U_23
_atom_site_aniso_U_13
_atom_site_aniso_U_12
Si1 0.01975(17) 0.01983(19) 0.02321(18) 0.00041(14) 0.00381(14) -0.00018(13)
Si2 0.02381(18) 0.02091(18) 0.02005(17) -0.00247(14) 0.00236(14) 0.00074(14)
O1 0.0408(6) 0.0331(6) 0.0265(5) -0.0078(5) 0.0033(5) 0.0093(5)
O2 0.0285(5) 0.0204(5) 0.0262(5) 0.0034(4) -0.0007(4) 0.0004(4)
O3 0.0203(5) 0.0263(5) 0.0237(5) 0.0046(4) 0.0015(4) -0.0002(4)
O4 0.0276(5) 0.0220(5) 0.0182(4) -0.0015(4) 0.0039(4) -0.0002(4)
O5 0.0228(4) 0.0270(5) 0.0254(5) 0.0054(4) 0.0007(4) -0.0019(4)
O6 0.0247(5) 0.0425(7) 0.0415(6) 0.0154(5) 0.0002(5) 0.0038(5)
N1 0.0194(5) 0.0233(6) 0.0220(6) -0.0003(5) 0.0025(4) 0.0011(4)
C1 0.0196(6) 0.0209(7) 0.0199(6) -0.0016(5) 0.0025(5) 0.0003(5)
C2 0.0216(6) 0.0252(7) 0.0235(7) -0.0020(5) 0.0037(5) -0.0021(5)
C3 0.0234(6) 0.0312(7) 0.0184(6) -0.0006(6) 0.0022(5) 0.0032(6)
C4 0.0215(6) 0.0191(6) 0.0203(6) 0.0010(5) 0.0026(5) 0.0008(5)
C5 0.0201(6) 0.0199(6) 0.0190(6) -0.0008(5) 0.0020(5) -0.0010(5)
C6 0.0209(6) 0.0269(7) 0.0218(6) 0.0024(5) 0.0016(5) -0.0003(5)
C7 0.0201(6) 0.0218(6) 0.0269(7) 0.0018(5) 0.0020(5) 0.0004(5)
C8 0.0300(7) 0.0229(7) 0.0420(8) 0.0000(6) -0.0026(7) -0.0056(6)
C9 0.0234(6) 0.0203(6) 0.0188(6) -0.0050(5) 0.0024(5) -0.0014(5)
C10 0.0245(6) 0.0218(6) 0.0211(6) -0.0029(5) -0.0001(5) 0.0002(5)
C11 0.0297(7) 0.0277(7) 0.0226(7) 0.0042(6) 0.0023(6) 0.0007(6)
C12 0.0242(7) 0.0352(8) 0.0300(7) 0.0066(6) 0.0054(6) 0.0000(6)
C13 0.0251(7) 0.0283(7) 0.0301(7) 0.0037(6) -0.0013(6) 0.0020(6)
C14 0.0307(7) 0.0249(7) 0.0251(7) 0.0059(6) -0.0009(6) -0.0016(6)
C15 0.0262(7) 0.0239(7) 0.0252(7) 0.0012(5) 0.0013(6) -0.0043(6)
C16 0.0302(7) 0.0341(8) 0.0385(8) 0.0098(7) -0.0045(6) 0.0037(7)
C17 0.0220(6) 0.0212(7) 0.0376(8) 0.0027(6) 0.0046(6) -0.0013(5)
C18 0.0444(9) 0.0256(8) 0.0465(9) 0.0005(7) 0.0161(8) 0.0010(7)
C19 0.0446(10) 0.0253(9) 0.0770(14) -0.0044(9) 0.0197(10) -0.0018(7)
C20 0.0411(9) 0.0220(9) 0.0864(15) 0.0154(9) 0.0065(10) -0.0010(7)
C21 0.0500(11) 0.0378(10) 0.0585(12) 0.0215(9) -0.0012(9) -0.0048(8)
C22 0.0338(8) 0.0334(9) 0.0396(8) 0.0098(7) 0.0013(7) -0.0035(7)
C23 0.0265(7) 0.0228(7) 0.0262(7) 0.0042(5) 0.0067(6) 0.0018(5)
C24 0.0325(8) 0.0273(8) 0.0430(9) -0.0013(6) 0.0147(7) -0.0043(6)
C25 0.0304(8) 0.0357(9) 0.0477(10) 0.0046(7) 0.0190(7) 0.0001(7)
C26 0.0386(8) 0.0422(10) 0.0378(8) -0.0003(8) 0.0161(7) 0.0109(7)
C27 0.0384(9) 0.0442(10) 0.0404(9) -0.0140(8) 0.0044(7) 0.0060(8)
C28 0.0259(7) 0.0365(8) 0.0328(8) -0.0042(7) 0.0049(6) 0.0026(6)
C29 0.0261(7) 0.0254(7) 0.0253(7) 0.0002(5) 0.0012(6) 0.0014(5)
C30 0.0419(9) 0.0330(9) 0.0249(7) 0.0012(6) 0.0075(7) 0.0032(7)
C31 0.0311(8) 0.0574(12) 0.0390(9) 0.0000(9) -0.0077(7) -0.0050(8)
C32 0.0588(10) 0.0319(9) 0.0341(8) 0.0060(7) 0.0089(8) 0.0132(8)
C33 0.0262(7) 0.0219(7) 0.0313(7) -0.0007(5) 0.0022(6) -0.0013(5)
C34 0.0259(7) 0.0341(8) 0.0385(8) 0.0001(7) 0.0047(6) -0.0018(6)
C35 0.0361(8) 0.0358(9) 0.0230(7) -0.0017(6) 0.0011(6) 0.0016(6)
C36 0.0476(10) 0.0537(12) 0.0283(8) -0.0141(8) 0.0040(8) -0.0043(8)
C37 0.0283(7) 0.0323(8) 0.0303(7) -0.0058(6) 0.0033(6) 0.0053(6)
C38 0.0319(8) 0.0720(14) 0.0359(9) -0.0046(9) 0.0116(7) 0.0024(9)

loop_
_atom_type_symbol
_atom_type_description
_atom_type_scat_dispersion_real
_atom_type_scat_dispersion_imag
_atom_type_scat_source
C C 0.0181 0.0091 'International Tables Vol C Tables 4.2.6.8 and 6.1.1.4'
H H 0.0000 0.0000 'International Tables Vol C Tables 4.2.6.8 and 6.1.1.4'
N N 0.0311 0.0180 'International Tables Vol C Tables 4.2.6.8 and 6.1.1.4'
O O 0.0492 0.0322 'International Tables Vol C Tables 4.2.6.8 and 6.1.1.4'
Si Si 0.2541 0.3302 'International Tables Vol C Tables 4.2.6.8 and 6.1.1.4'

loop_
_geom_angle_atom_site_label_1
_geom_angle_atom_site_label_2
_geom_angle_atom_site_label_3
_geom_angle
_geom_angle_publ_flag
O3 SI1 C17 108.49(6) y
O3 SI1 C29 104.46(6) y
C17 SI1 C29 115.34(7) y
O3 SI1 C23 107.76(6) y
C17 SI1 C23 110.09(7) y
C29 SI1 C23 110.30(6) y
O4 SI2 C33 110.45(6) y
O4 SI2 C35 105.16(6) y
C33 SI2 C35 110.92(7) y
O4 SI2 C37 111.45(6) y
C33 SI2 C37 109.55(7) y
C35 SI2 C37 109.24(7) y
C4 O2 H2 109.5 ?
C6 O3 SI1 126.63(9) y
C5 O4 SI2 125.03(9) y
C9 O5 C7 106.28(10) y
C13 O6 C16 116.86(12) y
C9 N1 C1 107.10(11) y
N1 C1 C2 109.37(11) y
N1 C1 C5 111.53(11) y
C2 C1 C5 101.77(11) y
N1 C1 C7 104.37(10) y
C2 C1 C7 114.21(11) y
C5 C1 C7 115.71(11) y
O1 C2 C3 125.82(13) y
O1 C2 C1 123.94(13) y
C3 C2 C1 110.19(11) y
C2 C3 C4 105.79(11) y
C2 C3 H3A 110.6 ?
C4 C3 H3A 110.6 ?
C2 C3 H3B 110.6 ?
C4 C3 H3B 110.6 ?
H3A C3 H3B 108.7 ?
O2 C4 C6 109.80(11) y
O2 C4 C3 113.16(11) y
C6 C4 C3 111.22(11) y
O2 C4 C5 107.17(11) y
C6 C4 C5 112.75(11) y
C3 C4 C5 102.55(10) y
O4 C5 C1 112.75(11) y
O4 C5 C4 115.27(11) y
C1 C5 C4 106.58(11) y
O4 C5 H5 107.3 ?
C1 C5 H5 107.3 ?
C4 C5 H5 107.3 ?
O3 C6 C4 107.99(11) y
O3 C6 H6A 110.1 ?
C4 C6 H6A 110.1 ?
O3 C6 H6B 110.1 ?
C4 C6 H6B 110.1 ?
H6A C6 H6B 108.4 ?
O5 C7 C8 107.28(12) y
O5 C7 C1 103.03(10) y
C8 C7 C1 117.82(12) y
O5 C7 H7 109.4 ?
C8 C7 H7 109.4 ?
C1 C7 H7 109.4 ?
C7 C8 H8A 109.5 ?
C7 C8 H8B 109.5 ?
H8A C8 H8B 109.5 ?
C7 C8 H8C 109.5 ?
H8A C8 H8C 109.5 ?
H8B C8 H8C 109.5 ?
N1 C9 O5 118.85(12) y
N1 C9 C10 124.56(13) y
O5 C9 C10 116.57(12) y
C15 C10 C11 118.90(13) y
C15 C10 C9 122.77(13) y
C11 C10 C9 118.32(13) y
C12 C11 C10 120.85(14) y
C12 C11 H11 119.6 ?
C10 C11 H11 119.6 ?
C11 C12 C13 119.97(14) y
C11 C12 H12 120 ?
C13 C12 H12 120 ?
O6 C13 C14 125.15(14) y
O6 C13 C12 114.68(13) y
C14 C13 C12 120.17(13) y
C13 C14 C15 119.23(13) y
C13 C14 H14 120.4 ?
C15 C14 H14 120.4 ?
C10 C15 C14 120.87(14) y
C10 C15 H15 119.6 ?
C14 C15 H15 119.6 ?
O6 C16 H16A 109.5 ?
O6 C16 H16B 109.5 ?
H16A C16 H16B 109.5 ?
O6 C16 H16C 109.5 ?
H16A C16 H16C 109.5 ?
H16B C16 H16C 109.5 ?
C18 C17 C22 116.92(15) y
C18 C17 SI1 123.31(12) y
C22 C17 SI1 119.61(13) y
C19 C18 C17 121.44(18) y
C19 C18 H18 119.3 ?
C17 C18 H18 119.3 ?
C20 C19 C18 120.0(2) y
C20 C19 H19 120 ?
C18 C19 H19 120 ?
C19 C20 C21 120.02(17) y
C19 C20 H20 120 ?
C21 C20 H20 120 ?
C20 C21 C22 120.00(19) y
C20 C21 H21 120 ?
C22 C21 H21 120 ?
C21 C22 C17 121.58(19) y
C21 C22 H22 119.2 ?
C17 C22 H22 119.2 ?
C28 C23 C24 117.19(14) y
C28 C23 SI1 120.17(11) y
C24 C23 SI1 122.38(12) y
C25 C24 C23 121.26(15) y
C25 C24 H24 119.4 ?
C23 C24 H24 119.4 ?
C26 C25 C24 120.06(15) y
C26 C25 H25 120 ?
C24 C25 H25 120 ?
C25 C26 C27 119.74(15) y
C25 C26 H26 120.1 ?
C27 C26 H26 120.1 ?
C28 C27 C26 119.92(16) y
C28 C27 H27 120 ?
C26 C27 H27 120 ?
C27 C28 C23 121.81(15) y
C27 C28 H28 119.1 ?
C23 C28 H28 119.1 ?
C32 C29 C30 107.78(14) y
C32 C29 C31 108.91(14) y
C30 C29 C31 109.50(13) y
C32 C29 SI1 107.23(11) y
C30 C29 SI1 111.44(10) y
C31 C29 SI1 111.84(11) y
C29 C30 H30A 109.5 ?
C29 C30 H30B 109.5 ?
H30A C30 H30B 109.5 ?
C29 C30 H30C 109.5 ?
H30A C30 H30C 109.5 ?
H30B C30 H30C 109.5 ?
C29 C31 H31A 109.5 ?
C29 C31 H31B 109.5 ?
H31A C31 H31B 109.5 ?
C29 C31 H31C 109.5 ?
H31A C31 H31C 109.5 ?
H31B C31 H31C 109.5 ?
C29 C32 H32A 109.5 ?
C29 C32 H32B 109.5 ?
H32A C32 H32B 109.5 ?
C29 C32 H32C 109.5 ?
H32A C32 H32C 109.5 ?
H32B C32 H32C 109.5 ?
C34 C33 SI2 114.40(11) y
C34 C33 H33A 108.7 ?
SI2 C33 H33A 108.7 ?
C34 C33 H33B 108.7 ?
SI2 C33 H33B 108.7 ?
H33A C33 H33B 107.6 ?
C33 C34 H34A 109.5 ?
C33 C34 H34B 109.5 ?
H34A C34 H34B 109.5 ?
C33 C34 H34C 109.5 ?
H34A C34 H34C 109.5 ?
H34B C34 H34C 109.5 ?
C36 C35 SI2 112.55(12) y
C36 C35 H35A 109.1 ?
SI2 C35 H35A 109.1 ?
C36 C35 H35B 109.1 ?
SI2 C35 H35B 109.1 ?
H35A C35 H35B 107.8 ?
C35 C36 H36A 109.5 ?
C35 C36 H36B 109.5 ?
H36A C36 H36B 109.5 ?
C35 C36 H36C 109.5 ?
H36A C36 H36C 109.5 ?
H36B C36 H36C 109.5 ?
C38 C37 SI2 115.46(12) y
C38 C37 H37A 108.4 ?
SI2 C37 H37A 108.4 ?
C38 C37 H37B 108.4 ?
SI2 C37 H37B 108.4 ?
H37A C37 H37B 107.5 ?
C37 C38 H38A 109.5 ?
C37 C38 H38B 109.5 ?
H38A C38 H38B 109.5 ?
C37 C38 H38C 109.5 ?
H38A C38 H38C 109.5 ?
H38B C38 H38C 109.5 ?

loop_
_geom_bond_atom_site_label_1
_geom_bond_atom_site_label_2
_geom_bond_distance
_geom_bond_publ_flag
Si1 O3 1.6551(10) y
Si1 C17 1.8818(16) y
Si1 C29 1.8829(15) y
Si1 C23 1.8830(15) y
Si2 O4 1.6736(10) y
Si2 C33 1.8665(15) y
Si2 C35 1.8717(15) y
Si2 C37 1.8741(15) y
O1 C2 1.2094(18) y
O2 C4 1.4202(17) y
O2 H2 0.84 ?
O3 C6 1.4213(16) y
O4 C5 1.4126(16) y
O5 C9 1.3584(17) y
O5 C7 1.4635(16) y
O6 C13 1.3686(18) y
O6 C16 1.4256(19) y
N1 C9 1.2737(19) y
N1 C1 1.4740(16) y
C1 C2 1.5382(18) y
C1 C5 1.5395(19) y
C1 C7 1.5668(19) y
C2 C3 1.511(2) y
C3 C4 1.5361(19) y
C3 H3a 0.99 ?
C3 H3b 0.99 ?
C4 C6 1.5232(19) y
C4 C5 1.5416(18) y
C5 H5 1 ?
C6 H6a 0.99 ?
C6 H6b 0.99 ?
C7 C8 1.516(2) y
C7 H7 1 ?
C8 H8a 0.98 ?
C8 H8b 0.98 ?
C8 H8c 0.98 ?
C9 C10 1.4714(18) y
C10 C15 1.392(2) y
C10 C11 1.395(2) y
C11 C12 1.376(2) y
C11 H11 0.95 ?
C12 C13 1.399(2) y
C12 H12 0.95 ?
C13 C14 1.388(2) y
C14 C15 1.399(2) y
C14 H14 0.95 ?
C15 H15 0.95 ?
C16 H16a 0.98 ?
C16 H16b 0.98 ?
C16 H16c 0.98 ?
C17 C18 1.399(2) y
C17 C22 1.400(2) y
C18 C19 1.393(3) y
C18 H18 0.95 ?
C19 C20 1.376(3) y
C19 H19 0.95 ?
C20 C21 1.377(3) y
C20 H20 0.95 ?
C21 C22 1.390(3) y
C21 H21 0.95 ?
C22 H22 0.95 ?
C23 C28 1.396(2) y
C23 C24 1.400(2) y
C24 C25 1.392(2) y
C24 H24 0.95 ?
C25 C26 1.382(3) y
C25 H25 0.95 ?
C26 C27 1.384(3) y
C26 H26 0.95 ?
C27 C28 1.384(2) y
C27 H27 0.95 ?
C28 H28 0.95 ?
C29 C32 1.536(2) y
C29 C30 1.538(2) y
C29 C31 1.540(2) y
C30 H30a 0.98 ?
C30 H30b 0.98 ?
C30 H30c 0.98 ?
C31 H31a 0.98 ?
C31 H31b 0.98 ?
C31 H31c 0.98 ?
C32 H32a 0.98 ?
C32 H32b 0.98 ?
C32 H32c 0.98 ?
C33 C34 1.537(2) y
C33 H33a 0.99 ?
C33 H33b 0.99 ?
C34 H34a 0.98 ?
C34 H34b 0.98 ?
C34 H34c 0.98 ?
C35 C36 1.537(2) y
C35 H35a 0.99 ?
C35 H35b 0.99 ?
C36 H36a 0.98 ?
C36 H36b 0.98 ?
C36 H36c 0.98 ?
C37 C38 1.529(2) y
C37 H37a 0.99 ?
C37 H37b 0.99 ?
C38 H38a 0.98 ?
C38 H38b 0.98 ?
C38 H38c 0.98 ?

loop_
_geom_hbond_atom_site_label_D
_geom_hbond_atom_site_label_H
_geom_hbond_atom_site_label_A
_geom_hbond_distance_DH
_geom_hbond_distance_HA
_geom_hbond_distance_DA
_geom_hbond_angle_DHA
_geom_hbond_site_symmetry_A
O2 H2 O1 0.84 2.02 2.8427(14) 164.9 2_546

loop_
_geom_torsion_atom_site_label_1
_geom_torsion_atom_site_label_2
_geom_torsion_atom_site_label_3
_geom_torsion_atom_site_label_4
_geom_torsion
_geom_torsion_publ_flag
C17 SI1 O3 C6 42.64(13) y
C29 SI1 O3 C6 166.16(11) y
C23 SI1 O3 C6 -76.53(12) y
C33 SI2 O4 C5 26.69(12) y
C35 SI2 O4 C5 146.41(11) y
C37 SI2 O4 C5 -95.33(11) y
C9 N1 C1 C2 125.70(12) y
C9 N1 C1 C5 -122.52(12) y
C9 N1 C1 C7 3.10(14) y
N1 C1 C2 O1 -45.64(19) y
C5 C1 C2 O1 -163.72(14) y
C7 C1 C2 O1 70.87(18) y
N1 C1 C2 C3 131.85(12) y
C5 C1 C2 C3 13.78(14) y
C7 C1 C2 C3 -111.63(13) y
O1 C2 C3 C4 -173.91(14) y
C1 C2 C3 C4 8.65(15) y
C2 C3 C4 O2 -142.50(11) y
C2 C3 C4 C6 93.36(13) y
C2 C3 C4 C5 -27.40(14) y
SI2 O4 C5 C1 -154.00(9) y
SI2 O4 C5 C4 83.32(13) y
N1 C1 C5 O4 84.77(13) y
C2 C1 C5 O4 -158.72(11) y
C7 C1 C5 O4 -34.30(15) y
N1 C1 C5 C4 -147.80(11) y
C2 C1 C5 C4 -31.29(13) y
C7 C1 C5 C4 93.12(13) y
O2 C4 C5 O4 -77.60(14) y
C6 C4 C5 O4 43.33(16) y
C3 C4 C5 O4 163.02(11) y
O2 C4 C5 C1 156.48(11) y
C6 C4 C5 C1 -82.59(14) y
C3 C4 C5 C1 37.10(14) y
SI1 O3 C6 C4 -163.47(9) y
O2 C4 C6 O3 -60.08(14) y
C3 C4 C6 O3 65.95(14) y
C5 C4 C6 O3 -179.50(11) y
C9 O5 C7 C8 -119.14(13) y
C9 O5 C7 C1 5.87(14) y
N1 C1 C7 O5 -5.45(13) y
C2 C1 C7 O5 -124.83(12) y
C5 C1 C7 O5 117.48(12) y
N1 C1 C7 C8 112.37(13) y
C2 C1 C7 C8 -7.00(18) y
C5 C1 C7 C8 -124.69(14) y
C1 N1 C9 O5 0.81(17) y
C1 N1 C9 C10 -177.78(12) y
C7 O5 C9 N1 -4.64(16) y
C7 O5 C9 C10 174.07(12) y
N1 C9 C10 C15 -175.44(14) y
O5 C9 C10 C15 5.9(2) y
N1 C9 C10 C11 5.6(2) y
O5 C9 C10 C11 -173.03(13) y
C15 C10 C11 C12 -0.6(2) y
C9 C10 C11 C12 178.40(14) y
C10 C11 C12 C13 -0.2(2) y
C16 O6 C13 C14 -1.8(2) y
C16 O6 C13 C12 178.43(15) y
C11 C12 C13 O6 -179.17(15) y
C11 C12 C13 C14 1.1(2) y
O6 C13 C14 C15 179.10(15) y
C12 C13 C14 C15 -1.2(2) y
C11 C10 C15 C14 0.5(2) y
C9 C10 C15 C14 -178.46(13) y
C13 C14 C15 C10 0.4(2) y
O3 SI1 C17 C18 89.51(14) y
C29 SI1 C17 C18 -27.21(15) y
C23 SI1 C17 C18 -152.80(13) y
O3 SI1 C17 C22 -85.85(13) y
C29 SI1 C17 C22 157.43(12) y
C23 SI1 C17 C22 31.84(14) y
C22 C17 C18 C19 1.0(2) y
SI1 C17 C18 C19 -174.49(14) y
C17 C18 C19 C20 -0.5(3) y
C18 C19 C20 C21 0.0(3) y
C19 C20 C21 C22 0.0(3) y
C20 C21 C22 C17 0.5(3) y
C18 C17 C22 C21 -1.0(2) y
SI1 C17 C22 C21 174.64(14) y
O3 SI1 C23 C28 -4.27(14) y
C17 SI1 C23 C28 -122.41(13) y
C29 SI1 C23 C28 109.18(13) y
O3 SI1 C23 C24 -178.14(12) y
C17 SI1 C23 C24 63.72(14) y
C29 SI1 C23 C24 -64.68(14) y
C28 C23 C24 C25 -1.0(2) y
SI1 C23 C24 C25 173.01(13) y
C23 C24 C25 C26 1.6(3) y
C24 C25 C26 C27 -1.3(3) y
C25 C26 C27 C28 0.5(3) y
C26 C27 C28 C23 0.1(3) y
C24 C23 C28 C27 0.2(2) y
SI1 C23 C28 C27 -173.96(14) y
O3 SI1 C29 C32 68.35(12) y
C17 SI1 C29 C32 -172.67(11) y
C23 SI1 C29 C32 -47.19(13) y
O3 SI1 C29 C30 -49.38(12) y
C17 SI1 C29 C30 69.59(12) y
C23 SI1 C29 C30 -164.92(11) y
O3 SI1 C29 C31 -172.31(12) y
C17 SI1 C29 C31 -53.34(14) y
C23 SI1 C29 C31 72.15(13) y
O4 SI2 C33 C34 64.90(12) y
C35 SI2 C33 C34 -51.28(13) y
C37 SI2 C33 C34 -171.96(11) y
O4 SI2 C35 C36 -175.73(12) y
C33 SI2 C35 C36 -56.32(14) y
C37 SI2 C35 C36 64.54(14) y
O4 SI2 C37 C38 -70.62(13) y
C33 SI2 C37 C38 166.84(12) y
C35 SI2 C37 C38 45.15(14) y
